data_7156971
loop_
_publ_author_name
'Luo, Xianglin'
'Li, Yibiao'
'Chen, Xiuwen'
'Song, Zhiyan'
'Liang, Junyi'
'Liao, Chunshu'
'Zhu, Zhongzhi'
'Chen, Lu'

_publ_section_title
;
 (Z)-Tetrahydrothiophene and (Z)-tetrahydrothiopyran synthesis through
 nucleophilic substitution and intramolecular cycloaddition of alkynyl
 halides and EtOCS<sub>2</sub>K.
;
_journal_issue 31
_journal_name_full 'Organic &amp; biomolecular chemistry'
_journal_page_first 7315
_journal_page_last 7319
_journal_paper_doi 10.1039/c9ob01370a
_journal_volume 17
_journal_year 2019
_chemical_formula_moiety 'C13 H16 S'
_chemical_formula_sum 'C13 H16 S'
_chemical_formula_weight 204.32
_space_group_crystal_system monoclinic
_space_group_IT_number 14
_space_group_name_Hall '-P 2ybc'
_space_group_name_H-M_alt 'P 1 21/c 1'
_symmetry_space_group_name_Hall '-P 2ybc'
_symmetry_space_group_name_H-M 'P 1 21/c 1'
_atom_sites_solution_hydrogens geom
_atom_sites_solution_primary direct
_audit_creation_date 2018-08-14
_audit_creation_method
;
Olex2 1.2
(compiled 2018.05.29 svn.r3508 for OlexSys, GUI svn.r5506)
;
_audit_update_record
;
2019-02-06 deposited with the CCDC.    2019-07-12 downloaded from the CCDC.
;
_cell_angle_alpha 90
_cell_angle_beta 90.396(7)
_cell_angle_gamma 90
_cell_formula_units_Z 4
_cell_length_a 12.8311(9)
_cell_length_b 7.0802(5)
_cell_length_c 12.0660(8)
_cell_measurement_reflns_used 3463
_cell_measurement_temperature 100.00(10)
_cell_measurement_theta_max 28.8340
_cell_measurement_theta_min 3.2650
_cell_volume 1096.13(13)
_computing_cell_refinement 'CrysAlisPro 1.171.38.43f (Rigaku OD, 2015)'
_computing_data_collection 'CrysAlisPro 1.171.38.43f (Rigaku OD, 2015)'
_computing_data_reduction 'CrysAlisPro 1.171.38.43f (Rigaku OD, 2015)'
_computing_molecular_graphics 'Olex2 (Dolomanov et al., 2009)'
_computing_publication_material 'Olex2 (Dolomanov et al., 2009)'
_computing_structure_refinement 'ShelXL (Sheldrick, 2015)'
_computing_structure_solution 'ShelXS (Sheldrick, 2008)'
_diffrn_ambient_environment N~2~
_diffrn_ambient_temperature 100.00(10)
_diffrn_detector 'CCD plate'
_diffrn_detector_area_resol_mean 5.2684
_diffrn_detector_type AtlasS2
_diffrn_measured_fraction_theta_full 0.999
_diffrn_measured_fraction_theta_max 0.847
_diffrn_measurement_details
;
List of Runs (angles in degrees, time in seconds):

  # Type    Start    End  Width  t~exp~   \w     \q     \k     \f   Frames
#--------------------------------------------------------------------------
  1  \w    -79.00  11.00   1.00    1.00    --  -11.59 -57.00 150.00   90
  2  \w    -40.00  59.00   1.00    1.00    --  -11.59  57.00 -60.00   99
  3  \w    -12.00  77.00   1.00    1.00    --   11.74  77.00  60.00   89
;
_diffrn_measurement_device 'four-circle diffractometer'
_diffrn_measurement_device_type 'SuperNova, Dual, Cu at zero, AtlasS2'
_diffrn_measurement_method '\w scans'
_diffrn_orient_matrix_type 'CrysAlisPro convention (1999,Acta A55,543-557)'
_diffrn_orient_matrix_UB_11 0.0016145000
_diffrn_orient_matrix_UB_12 0.0815348000
_diffrn_orient_matrix_UB_13 -0.0340413000
_diffrn_orient_matrix_UB_21 0.0108384000
_diffrn_orient_matrix_UB_22 -0.0574611000
_diffrn_orient_matrix_UB_23 -0.0466528000
_diffrn_orient_matrix_UB_31 -0.0542196000
_diffrn_orient_matrix_UB_32 -0.0090306000
_diffrn_orient_matrix_UB_33 -0.0108579000
_diffrn_radiation_monochromator mirror
_diffrn_radiation_probe x-ray
_diffrn_radiation_type MoK\a
_diffrn_radiation_wavelength 0.71073
_diffrn_reflns_av_R_equivalents 0.0362
_diffrn_reflns_av_unetI/netI 0.0452
_diffrn_reflns_Laue_measured_fraction_full 0.999
_diffrn_reflns_Laue_measured_fraction_max 0.847
_diffrn_reflns_limit_h_max 17
_diffrn_reflns_limit_h_min -17
_diffrn_reflns_limit_k_max 8
_diffrn_reflns_limit_k_min -8
_diffrn_reflns_limit_l_max 16
_diffrn_reflns_limit_l_min -15
_diffrn_reflns_number 7903
_diffrn_reflns_point_group_measured_fraction_full 0.999
_diffrn_reflns_point_group_measured_fraction_max 0.847
_diffrn_reflns_theta_full 25.242
_diffrn_reflns_theta_max 29.631
_diffrn_reflns_theta_min 3.175
_diffrn_source 'micro-focus sealed X-ray tube'
_diffrn_source_type 'SuperNova (Mo) X-ray Source'
_exptl_absorpt_coefficient_mu 0.252
_exptl_absorpt_correction_T_max 1.00000
_exptl_absorpt_correction_T_min 0.48601
_exptl_absorpt_correction_type multi-scan
_exptl_absorpt_process_details
;
CrysAlisPro 1.171.38.43f (Rigaku Oxford Diffraction, 2015)
Empirical absorption correction using spherical harmonics,
 implemented in SCALE3 ABSPACK scaling algorithm.
;
_exptl_crystal_colour colourless
_exptl_crystal_colour_primary colourless
_exptl_crystal_density_diffrn 1.238
_exptl_crystal_description block
_exptl_crystal_F_000 440
_exptl_crystal_size_max 0.14
_exptl_crystal_size_mid 0.12
_exptl_crystal_size_min 0.11
_refine_diff_density_max 0.296
_refine_diff_density_min -0.368
_refine_diff_density_rms 0.066
_refine_ls_extinction_method none
_refine_ls_goodness_of_fit_ref 1.051
_refine_ls_hydrogen_treatment constr
_refine_ls_matrix_type full
_refine_ls_number_parameters 129
_refine_ls_number_reflns 2619
_refine_ls_number_restraints 0
_refine_ls_restrained_S_all 1.051
_refine_ls_R_factor_all 0.0528
_refine_ls_R_factor_gt 0.0432
_refine_ls_shift/su_max 0.000
_refine_ls_shift/su_mean 0.000
_refine_ls_structure_factor_coef Fsqd
_refine_ls_weighting_details 'w=1/[\s^2^(Fo^2^)+(0.0512P)^2^+0.2366P] where P=(Fo^2^+2Fc^2^)/3'
_refine_ls_weighting_scheme calc
_refine_ls_wR_factor_gt 0.1006
_refine_ls_wR_factor_ref 0.1086
_reflns_Friedel_coverage 0.000
_reflns_number_gt 2201
_reflns_number_total 2619
_reflns_threshold_expression 'I > 2\s(I)'
_cod_data_source_file c9ob01370a2.cif
_cod_data_source_block hlj1027
_cod_depositor_comments 'Adding full bibliography for 7156971.cif.'
_cod_database_code 7156971
_shelx_shelxl_version_number 2018/3
_shelx_space_group_comment
;
The symmetry employed for this shelxl refinement is uniquely defined
by the following loop, which should always be used as a source of
symmetry information in preference to the above space-group names.
They are only intended as comments.
;
_reflns_odcompleteness_completeness 99.92
_reflns_odcompleteness_iscentric 1
_reflns_odcompleteness_theta 26.32
_olex2_refinement_description
;
1. Fixed Uiso
 At 1.2 times of:
  All C(H) groups, All C(H,H) groups
 At 1.5 times of:
  All C(H,H,H) groups
2.a Secondary CH2 refined with riding coordinates:
 C11(H11A,H11B), C9(H9A,H9B), C10(H10A,H10B)
2.b Aromatic/amide H refined with riding coordinates:
 C2(H2), C7(H7), C6(H6), C5(H5)
2.c Idealised Me refined as rotating group:
 C12(H12A,H12B,H12C), C13(H13A,H13B,H13C)
;
_olex2_submission_special_instructions 'No special instructions were received'
_oxdiff_exptl_absorpt_empirical_details
;
Empirical correction (ABSPACK) includes:
- Absorption correction using spherical harmonics
- Frame scaling
- Detector area scaling
;
_oxdiff_exptl_absorpt_empirical_full_max 2.140
_oxdiff_exptl_absorpt_empirical_full_min 0.668

loop_
_space_group_symop_operation_xyz
'x, y, z'
'-x, y+1/2, -z+1/2'
'-x, -y, -z'
'x, -y-1/2, z-1/2'

loop_
_atom_site_label
_atom_site_type_symbol
_atom_site_fract_x
_atom_site_fract_y
_atom_site_fract_z
_atom_site_U_iso_or_equiv
_atom_site_adp_type
_atom_site_occupancy
_atom_site_site_symmetry_order
_atom_site_calc_flag
_atom_site_refinement_flags_posn
S1 S 0.34886(3) 0.84743(6) 0.26626(3) 0.02113(14) Uani 1 1 d .
C1 C 0.24459(11) 0.4598(2) 0.37901(12) 0.0165(3) Uani 1 1 d .
C8 C 0.34009(11) 0.6130(2) 0.21794(12) 0.0170(3) Uani 1 1 d .
C2 C 0.19407(12) 0.6151(2) 0.42656(12) 0.0175(3) Uani 1 1 d .
H2 H 0.196500 0.730978 0.390381 0.021 Uiso 1 1 calc R
C7 C 0.29945(11) 0.4659(2) 0.27289(12) 0.0179(3) Uani 1 1 d .
H7 H 0.307330 0.349556 0.238194 0.022 Uiso 1 1 calc R
C3 C 0.14050(11) 0.6018(2) 0.52586(12) 0.0183(3) Uani 1 1 d .
C6 C 0.23843(12) 0.2879(2) 0.43574(13) 0.0190(3) Uani 1 1 d .
H6 H 0.269503 0.180920 0.405839 0.023 Uiso 1 1 calc R
C5 C 0.18676(12) 0.2748(2) 0.53574(13) 0.0208(3) Uani 1 1 d .
H5 H 0.185073 0.159431 0.572522 0.025 Uiso 1 1 calc R
C4 C 0.13733(11) 0.4298(2) 0.58251(12) 0.0183(3) Uani 1 1 d .
C11 C 0.41655(12) 0.9316(2) 0.14342(13) 0.0217(3) Uani 1 1 d .
H11A H 0.367816 0.987925 0.091236 0.026 Uiso 1 1 calc R
H11B H 0.468777 1.024944 0.163342 0.026 Uiso 1 1 calc R
C9 C 0.38851(13) 0.5977(2) 0.10423(13) 0.0216(3) Uani 1 1 d .
H9A H 0.335248 0.608603 0.047147 0.026 Uiso 1 1 calc R
H9B H 0.423018 0.476642 0.096012 0.026 Uiso 1 1 calc R
C10 C 0.46716(13) 0.7579(2) 0.09388(13) 0.0239(4) Uani 1 1 d .
H10A H 0.530857 0.727125 0.133701 0.029 Uiso 1 1 calc R
H10B H 0.483964 0.779618 0.016671 0.029 Uiso 1 1 calc R
C12 C 0.08531(12) 0.7733(2) 0.57145(13) 0.0228(4) Uani 1 1 d .
H12A H 0.119143 0.813092 0.638704 0.034 Uiso 1 1 calc GR
H12B H 0.014008 0.741955 0.586559 0.034 Uiso 1 1 calc GR
H12C H 0.087697 0.873673 0.518062 0.034 Uiso 1 1 calc GR
C13 C 0.08050(13) 0.4096(3) 0.69059(13) 0.0256(4) Uani 1 1 d .
H13A H 0.110173 0.494239 0.744339 0.038 Uiso 1 1 calc GR
H13B H 0.086883 0.281979 0.716711 0.038 Uiso 1 1 calc GR
H13C H 0.008186 0.439525 0.679652 0.038 Uiso 1 1 calc GR

loop_
_atom_site_aniso_label
_atom_site_aniso_U_11
_atom_site_aniso_U_22
_atom_site_aniso_U_33
_atom_site_aniso_U_23
_atom_site_aniso_U_13
_atom_site_aniso_U_12
S1 0.0258(2) 0.0179(2) 0.0198(2) -0.00189(14) 0.00657(17) -0.00141(15)
C1 0.0147(7) 0.0188(8) 0.0159(7) -0.0014(6) -0.0007(6) -0.0016(6)
C8 0.0166(7) 0.0186(8) 0.0157(7) -0.0016(6) -0.0007(6) 0.0021(6)
C2 0.0167(7) 0.0174(8) 0.0183(8) 0.0005(6) -0.0011(6) -0.0003(6)
C7 0.0195(7) 0.0180(8) 0.0163(7) -0.0032(6) 0.0002(6) 0.0031(6)
C3 0.0146(7) 0.0220(8) 0.0183(8) -0.0031(6) -0.0004(6) -0.0015(6)
C6 0.0184(7) 0.0168(8) 0.0217(8) -0.0015(6) -0.0010(6) -0.0003(6)
C5 0.0200(8) 0.0200(8) 0.0225(8) 0.0041(6) -0.0007(6) -0.0034(6)
C4 0.0150(7) 0.0246(9) 0.0152(7) 0.0012(6) -0.0005(6) -0.0053(6)
C11 0.0205(8) 0.0237(9) 0.0208(8) 0.0037(6) 0.0024(7) -0.0032(6)
C9 0.0244(8) 0.0227(8) 0.0180(8) -0.0018(6) 0.0050(7) 0.0015(7)
C10 0.0220(8) 0.0290(10) 0.0208(8) 0.0005(7) 0.0070(7) 0.0000(7)
C12 0.0204(8) 0.0248(9) 0.0234(8) -0.0033(7) 0.0058(7) 0.0006(7)
C13 0.0214(8) 0.0326(10) 0.0227(8) 0.0030(7) 0.0051(7) -0.0035(7)

loop_
_atom_type_symbol
_atom_type_description
_atom_type_scat_dispersion_real
_atom_type_scat_dispersion_imag
_atom_type_scat_source
C C 0.0033 0.0016 'International Tables Vol C Tables 4.2.6.8 and 6.1.1.4'
H H 0.0000 0.0000 'International Tables Vol C Tables 4.2.6.8 and 6.1.1.4'
S S 0.1246 0.1234 'International Tables Vol C Tables 4.2.6.8 and 6.1.1.4'

loop_
_geom_angle_atom_site_label_1
_geom_angle_atom_site_label_2
_geom_angle_atom_site_label_3
_geom_angle
C8 S1 C11 93.94(7)
C2 C1 C7 124.09(14)
C6 C1 C2 117.03(14)
C6 C1 C7 118.84(14)
C7 C8 S1 126.26(12)
C7 C8 C9 123.76(14)
C9 C8 S1 109.96(11)
C3 C2 C1 122.23(15)
C8 C7 C1 130.18(14)
C2 C3 C4 119.82(14)
C2 C3 C12 119.73(14)
C4 C3 C12 120.45(14)
C5 C6 C1 120.93(15)
C6 C5 C4 121.60(15)
C3 C4 C13 121.52(15)
C5 C4 C3 118.35(14)
C5 C4 C13 120.12(15)
C10 C11 S1 105.24(11)
C8 C9 C10 107.29(13)
C11 C10 C9 106.63(13)

loop_
_geom_bond_atom_site_label_1
_geom_bond_atom_site_label_2
_geom_bond_distance
S1 C8 1.7628(16)
S1 C11 1.8234(16)
C1 C2 1.401(2)
C1 C7 1.466(2)
C1 C6 1.399(2)
C8 C7 1.342(2)
C8 C9 1.514(2)
C2 C3 1.389(2)
C3 C4 1.397(2)
C3 C12 1.511(2)
C6 C5 1.384(2)
C5 C4 1.389(2)
C4 C13 1.505(2)
C11 C10 1.516(2)
C9 C10 1.524(2)
